data_4038141
loop_
_publ_author_name
'Li, Zhenmin'
'Xie, Jianwei'
'Lu, Ping'
'Wang, Yanguang'

_publ_section_title
;
 Synthesis of 8-Alkoxy-5H-isochromeno[3,4-c]isoquinolines and
 1-Alkoxy-4-arylisoquinolin-3-ols through Rh(III)-Catalyzed C-H
 Functionalization of Benzimidates with 4-Diazoisochroman-3-imines and
 4-Diazoisoquinolin-3-ones.
;
_journal_name_full 'The Journal of organic chemistry'
_journal_paper_doi 10.1021/acs.joc.0c00283
_journal_year 2020
_chemical_formula_moiety 'C18 H14 Cl N O2'
_chemical_formula_sum 'C18 H14 Cl N O2'
_chemical_formula_weight 311.75
_space_group_crystal_system triclinic
_space_group_IT_number 2
_space_group_name_Hall '-P 1'
_space_group_name_H-M_alt 'P -1'
_atom_sites_solution_hydrogens geom
_audit_creation_date 2018-11-16
_audit_creation_method
;
Olex2 1.2
(compiled 2018.05.29 svn.r3508 for OlexSys, GUI svn.r5506)
;
_cell_angle_alpha 99.418(2)
_cell_angle_beta 99.192(2)
_cell_angle_gamma 116.633(2)
_cell_formula_units_Z 2
_cell_length_a 8.2025(4)
_cell_length_b 8.5700(4)
_cell_length_c 12.1558(6)
_cell_measurement_reflns_used 4986
_cell_measurement_temperature 170(2)
_cell_measurement_theta_max 31.49
_cell_measurement_theta_min 2.76
_cell_volume 726.73(6)
_computing_cell_refinement 'SAINT V8.38A (?, 2016)'
_computing_data_reduction 'SAINT V8.38A (?, 2016)'
_computing_molecular_graphics 'Olex2 (Dolomanov et al., 2009)'
_computing_publication_material 'Olex2 (Dolomanov et al., 2009)'
_computing_structure_refinement 'ShelXL (Sheldrick, 2015)'
_computing_structure_solution 'SHELXT 2014/5 (Sheldrick, 2014)'
_diffrn_ambient_temperature 169.98
_diffrn_measured_fraction_theta_full 0.998
_diffrn_measured_fraction_theta_max 0.996
_diffrn_measurement_device_type 'Bruker APEX-II CCD'
_diffrn_measurement_method '\f and \w scans'
_diffrn_radiation_type MoK\a
_diffrn_radiation_wavelength 0.71073
_diffrn_reflns_av_R_equivalents 0.0359
_diffrn_reflns_av_unetI/netI 0.0504
_diffrn_reflns_Laue_measured_fraction_full 0.998
_diffrn_reflns_Laue_measured_fraction_max 0.996
_diffrn_reflns_limit_h_max 11
_diffrn_reflns_limit_h_min -12
_diffrn_reflns_limit_k_max 12
_diffrn_reflns_limit_k_min -12
_diffrn_reflns_limit_l_max 17
_diffrn_reflns_limit_l_min -17
_diffrn_reflns_number 11362
_diffrn_reflns_point_group_measured_fraction_full 0.998
_diffrn_reflns_point_group_measured_fraction_max 0.996
_diffrn_reflns_theta_full 25.242
_diffrn_reflns_theta_max 31.549
_diffrn_reflns_theta_min 2.759
_diffrn_standards_number 0
_exptl_absorpt_coefficient_mu 0.269
_exptl_absorpt_correction_T_max 0.7462
_exptl_absorpt_correction_T_min 0.6776
_exptl_absorpt_correction_type multi-scan
_exptl_absorpt_process_details
;
SADABS-2016/2 (Bruker,2016/2) was used for absorption correction.
wR2(int) was 0.1194 before and 0.0555 after correction.
The Ratio of minimum to maximum transmission is 0.9081.
The \l/2 correction factor is Not present.
;
_exptl_crystal_colour 'light yellow'
_exptl_crystal_colour_modifier light
_exptl_crystal_colour_primary yellow
_exptl_crystal_density_diffrn 1.425
_exptl_crystal_description needle
_exptl_crystal_F_000 324
_exptl_crystal_size_max 0.39
_exptl_crystal_size_mid 0.21
_exptl_crystal_size_min 0.1
_refine_diff_density_max 0.455
_refine_diff_density_min -0.256
_refine_diff_density_rms 0.059
_refine_ls_extinction_method none
_refine_ls_goodness_of_fit_ref 1.047
_refine_ls_hydrogen_treatment constr
_refine_ls_matrix_type full
_refine_ls_number_parameters 200
_refine_ls_number_reflns 4828
_refine_ls_number_restraints 0
_refine_ls_restrained_S_all 1.047
_refine_ls_R_factor_all 0.0692
_refine_ls_R_factor_gt 0.0477
_refine_ls_shift/su_max 0.000
_refine_ls_shift/su_mean 0.000
_refine_ls_structure_factor_coef Fsqd
_refine_ls_weighting_details 'w=1/[\s^2^(Fo^2^)+(0.0441P)^2^+0.2484P] where P=(Fo^2^+2Fc^2^)/3'
_refine_ls_weighting_scheme calc
_refine_ls_wR_factor_gt 0.1060
_refine_ls_wR_factor_ref 0.1214
_reflns_Friedel_coverage 0.000
_reflns_number_gt 3694
_reflns_number_total 4828
_reflns_threshold_expression 'I > 2\s(I)'
_cod_data_source_file jo0c00283_si_002.cif
_cod_data_source_block 181115_lzm7334_11_0m_a
_cod_database_code 4038141
_shelx_shelxl_version_number 2016/6
_shelx_space_group_comment
;
The symmetry employed for this shelxl refinement is uniquely defined
by the following loop, which should always be used as a source of
symmetry information in preference to the above space-group names.
They are only intended as comments.
;
_shelx_estimated_absorpt_t_max 0.974
_shelx_estimated_absorpt_t_min 0.902
_olex2_refinement_description
;
1. Fixed Uiso
 At 1.2 times of:
  All C(H) groups, All C(H,H) groups
 At 1.5 times of:
  All C(H,H,H) groups
2.a Secondary CH2 refined with riding coordinates:
 C12(H12A,H12B), C17(H17A,H17B)
2.b Aromatic/amide H refined with riding coordinates:
 C1(H1), C2(H2), C3(H3), C13(H13), C14(H14), C15(H15), C16(H16)
2.c Idealised Me refined as rotating group:
 C18(H18A,H18B,H18C)
;
_olex2_submission_special_instructions 'No special instructions were received'

loop_
_space_group_symop_operation_xyz
'x, y, z'
'-x, -y, -z'

loop_
_atom_site_label
_atom_site_type_symbol
_atom_site_fract_x
_atom_site_fract_y
_atom_site_fract_z
_atom_site_U_iso_or_equiv
_atom_site_adp_type
_atom_site_occupancy
_atom_site_site_symmetry_order
_atom_site_calc_flag
_atom_site_refinement_flags_posn
_atom_site_refinement_flags_adp
_atom_site_refinement_flags_occupancy
_atom_site_disorder_assembly
_atom_site_disorder_group
Cl1 Cl 0.85782(5) 0.80366(5) 0.85704(3) 0.03259(11) Uani 1 1 d . . . . .
O1 O 0.20902(15) 0.17167(14) 0.75836(9) 0.0278(2) Uani 1 1 d . . . . .
O2 O 0.39690(15) 0.10601(14) 0.43090(9) 0.0256(2) Uani 1 1 d . . . . .
N1 N 0.31070(17) 0.13993(17) 0.59987(11) 0.0236(2) Uani 1 1 d . . . . .
C1 C 0.7139(2) 0.4422(2) 0.50286(13) 0.0256(3) Uani 1 1 d . . . . .
H1 H 0.692672 0.362912 0.431231 0.031 Uiso 1 1 calc R . . . .
C2 C 0.8699(2) 0.6111(2) 0.54008(14) 0.0293(3) Uani 1 1 d . . . . .
H2 H 0.952538 0.651863 0.492123 0.035 Uiso 1 1 calc R . . . .
C3 C 0.9072(2) 0.7233(2) 0.64875(14) 0.0285(3) Uani 1 1 d . . . . .
H3 H 1.018717 0.837837 0.676256 0.034 Uiso 1 1 calc R . . . .
C4 C 0.7830(2) 0.6682(2) 0.71582(13) 0.0244(3) Uani 1 1 d . . . . .
C5 C 0.6100(2) 0.50197(19) 0.67751(12) 0.0221(3) Uani 1 1 d . . . . .
C6 C 0.5848(2) 0.38614(19) 0.57078(12) 0.0221(3) Uani 1 1 d . . . . .
C7 C 0.4240(2) 0.20768(19) 0.53562(12) 0.0222(3) Uani 1 1 d . . . . .
C8 C 0.3364(2) 0.25440(19) 0.69942(13) 0.0232(3) Uani 1 1 d . . . . .
C9 C 0.4655(2) 0.43768(19) 0.73784(12) 0.0226(3) Uani 1 1 d . . . . .
C10 C 0.4144(2) 0.5463(2) 0.81797(12) 0.0241(3) Uani 1 1 d . . . . .
C11 C 0.3042(2) 0.4585(2) 0.88853(13) 0.0269(3) Uani 1 1 d . . . . .
C12 C 0.2654(2) 0.2681(2) 0.87912(13) 0.0288(3) Uani 1 1 d . . . . .
H12A H 0.380416 0.268523 0.919559 0.035 Uiso 1 1 calc R . . . .
H12B H 0.163443 0.206943 0.916060 0.035 Uiso 1 1 calc R . . . .
C13 C 0.4423(2) 0.7189(2) 0.81413(14) 0.0292(3) Uani 1 1 d . . . . .
H13 H 0.512235 0.778973 0.764645 0.035 Uiso 1 1 calc R . . . .
C14 C 0.3682(3) 0.8025(2) 0.88232(15) 0.0356(4) Uani 1 1 d . . . . .
H14 H 0.388384 0.919704 0.879472 0.043 Uiso 1 1 calc R . . . .
C15 C 0.2647(3) 0.7160(3) 0.95479(16) 0.0381(4) Uani 1 1 d . . . . .
H15 H 0.217377 0.775349 1.002822 0.046 Uiso 1 1 calc R . . . .
C16 C 0.2310(2) 0.5432(2) 0.95666(14) 0.0334(4) Uani 1 1 d . . . . .
H16 H 0.157645 0.482533 1.004591 0.040 Uiso 1 1 calc R . . . .
C17 C 0.2335(2) -0.0740(2) 0.39351(14) 0.0274(3) Uani 1 1 d . . . . .
H17A H 0.116474 -0.066369 0.393131 0.033 Uiso 1 1 calc R . . . .
H17B H 0.244612 -0.146813 0.446707 0.033 Uiso 1 1 calc R . . . .
C18 C 0.2267(3) -0.1606(2) 0.27336(15) 0.0340(4) Uani 1 1 d . . . . .
H18A H 0.123656 -0.286140 0.248048 0.051 Uiso 1 1 calc GR . . . .
H18B H 0.347125 -0.158739 0.273656 0.051 Uiso 1 1 calc GR . . . .
H18C H 0.205048 -0.093136 0.220230 0.051 Uiso 1 1 calc GR . . . .

loop_
_atom_site_aniso_label
_atom_site_aniso_U_11
_atom_site_aniso_U_22
_atom_site_aniso_U_33
_atom_site_aniso_U_23
_atom_site_aniso_U_13
_atom_site_aniso_U_12
Cl1 0.0279(2) 0.0244(2) 0.0285(2) 0.00282(15) 0.00291(15) 0.00149(15)
O1 0.0236(5) 0.0220(5) 0.0244(5) 0.0039(4) 0.0078(4) 0.0001(4)
O2 0.0248(5) 0.0201(5) 0.0236(5) 0.0021(4) 0.0057(4) 0.0054(4)
N1 0.0206(6) 0.0198(6) 0.0238(6) 0.0049(5) 0.0043(5) 0.0052(5)
C1 0.0252(7) 0.0253(7) 0.0273(7) 0.0087(6) 0.0098(6) 0.0116(6)
C2 0.0259(7) 0.0275(8) 0.0345(8) 0.0123(7) 0.0147(6) 0.0096(6)
C3 0.0224(7) 0.0209(7) 0.0360(8) 0.0097(6) 0.0084(6) 0.0045(6)
C4 0.0217(7) 0.0189(7) 0.0256(7) 0.0061(6) 0.0041(5) 0.0049(5)
C5 0.0192(6) 0.0192(7) 0.0238(7) 0.0070(6) 0.0044(5) 0.0059(5)
C6 0.0198(6) 0.0199(7) 0.0231(7) 0.0063(6) 0.0048(5) 0.0069(5)
C7 0.0221(7) 0.0183(7) 0.0229(7) 0.0044(5) 0.0044(5) 0.0079(5)
C8 0.0197(6) 0.0200(7) 0.0238(7) 0.0065(6) 0.0053(5) 0.0046(5)
C9 0.0211(6) 0.0195(7) 0.0218(7) 0.0057(5) 0.0046(5) 0.0057(5)
C10 0.0210(7) 0.0217(7) 0.0202(7) 0.0013(5) 0.0022(5) 0.0051(5)
C11 0.0205(7) 0.0267(8) 0.0223(7) 0.0030(6) 0.0027(5) 0.0044(6)
C12 0.0273(7) 0.0252(8) 0.0215(7) 0.0052(6) 0.0069(6) 0.0029(6)
C13 0.0303(8) 0.0249(8) 0.0262(7) 0.0038(6) 0.0044(6) 0.0102(6)
C14 0.0386(9) 0.0292(9) 0.0342(9) 0.0008(7) 0.0044(7) 0.0168(7)
C15 0.0344(9) 0.0412(10) 0.0348(9) -0.0008(8) 0.0089(7) 0.0188(8)
C16 0.0256(8) 0.0361(9) 0.0282(8) 0.0020(7) 0.0080(6) 0.0084(7)
C17 0.0240(7) 0.0201(7) 0.0288(8) 0.0018(6) 0.0037(6) 0.0056(6)
C18 0.0368(9) 0.0280(8) 0.0292(8) 0.0009(7) 0.0031(7) 0.0133(7)

loop_
_atom_type_symbol
_atom_type_description
_atom_type_scat_dispersion_real
_atom_type_scat_dispersion_imag
_atom_type_scat_source
C C 0.0033 0.0016 'International Tables Vol C Tables 4.2.6.8 and 6.1.1.4'
H H 0.0000 0.0000 'International Tables Vol C Tables 4.2.6.8 and 6.1.1.4'
Cl Cl 0.1484 0.1585 'International Tables Vol C Tables 4.2.6.8 and 6.1.1.4'
N N 0.0061 0.0033 'International Tables Vol C Tables 4.2.6.8 and 6.1.1.4'
O O 0.0106 0.0060 'International Tables Vol C Tables 4.2.6.8 and 6.1.1.4'

loop_
_geom_angle_atom_site_label_1
_geom_angle_atom_site_label_2
_geom_angle_atom_site_label_3
_geom_angle
_geom_angle_site_symmetry_1
_geom_angle_site_symmetry_3
_geom_angle_publ_flag
C8 O1 C12 113.41(11) . . ?
C7 O2 C17 116.48(11) . . ?
C7 N1 C8 116.52(12) . . ?
C2 C1 H1 120.0 . . ?
C2 C1 C6 120.04(15) . . ?
C6 C1 H1 120.0 . . ?
C1 C2 H2 120.1 . . ?
C1 C2 C3 119.89(14) . . ?
C3 C2 H2 120.1 . . ?
C2 C3 H3 119.9 . . ?
C4 C3 C2 120.15(14) . . ?
C4 C3 H3 119.9 . . ?
C3 C4 Cl1 116.36(12) . . ?
C3 C4 C5 122.57(14) . . ?
C5 C4 Cl1 120.83(11) . . ?
C4 C5 C6 115.23(13) . . ?
C4 C5 C9 126.80(14) . . ?
C6 C5 C9 117.90(13) . . ?
C1 C6 C5 121.64(13) . . ?
C1 C6 C7 121.06(14) . . ?
C5 C6 C7 117.30(12) . . ?
O2 C7 C6 115.84(12) . . ?
N1 C7 O2 119.87(13) . . ?
N1 C7 C6 124.25(14) . . ?
O1 C8 C9 121.61(13) . . ?
N1 C8 O1 111.81(12) . . ?
N1 C8 C9 126.45(13) . . ?
C5 C9 C10 127.74(13) . . ?
C8 C9 C5 115.71(13) . . ?
C8 C9 C10 115.25(12) . . ?
C11 C10 C9 116.91(13) . . ?
C13 C10 C9 123.82(13) . . ?
C13 C10 C11 118.42(14) . . ?
C10 C11 C12 115.15(14) . . ?
C16 C11 C10 120.89(15) . . ?
C16 C11 C12 123.89(14) . . ?
O1 C12 C11 109.35(12) . . ?
O1 C12 H12A 109.8 . . ?
O1 C12 H12B 109.8 . . ?
C11 C12 H12A 109.8 . . ?
C11 C12 H12B 109.8 . . ?
H12A C12 H12B 108.3 . . ?
C10 C13 H13 119.9 . . ?
C14 C13 C10 120.26(15) . . ?
C14 C13 H13 119.9 . . ?
C13 C14 H14 119.7 . . ?
C13 C14 C15 120.58(16) . . ?
C15 C14 H14 119.7 . . ?
C14 C15 H15 120.1 . . ?
C16 C15 C14 119.73(16) . . ?
C16 C15 H15 120.1 . . ?
C11 C16 H16 120.0 . . ?
C15 C16 C11 120.05(15) . . ?
C15 C16 H16 120.0 . . ?
O2 C17 H17A 110.2 . . ?
O2 C17 H17B 110.2 . . ?
O2 C17 C18 107.51(12) . . ?
H17A C17 H17B 108.5 . . ?
C18 C17 H17A 110.2 . . ?
C18 C17 H17B 110.2 . . ?
C17 C18 H18A 109.5 . . ?
C17 C18 H18B 109.5 . . ?
C17 C18 H18C 109.5 . . ?
H18A C18 H18B 109.5 . . ?
H18A C18 H18C 109.5 . . ?
H18B C18 H18C 109.5 . . ?

loop_
_geom_bond_atom_site_label_1
_geom_bond_atom_site_label_2
_geom_bond_distance
_geom_bond_site_symmetry_2
_geom_bond_publ_flag
Cl1 C4 1.7446(16) . ?
O1 C8 1.3597(16) . ?
O1 C12 1.4475(18) . ?
O2 C7 1.3423(17) . ?
O2 C17 1.4511(18) . ?
N1 C7 1.3067(18) . ?
N1 C8 1.3475(19) . ?
C1 H1 0.9500 . ?
C1 C2 1.370(2) . ?
C1 C6 1.4094(19) . ?
C2 H2 0.9500 . ?
C2 C3 1.398(2) . ?
C3 H3 0.9500 . ?
C3 C4 1.373(2) . ?
C4 C5 1.421(2) . ?
C5 C6 1.421(2) . ?
C5 C9 1.4388(19) . ?
C6 C7 1.435(2) . ?
C8 C9 1.385(2) . ?
C9 C10 1.475(2) . ?
C10 C11 1.403(2) . ?
C10 C13 1.402(2) . ?
C11 C12 1.496(2) . ?
C11 C16 1.388(2) . ?
C12 H12A 0.9900 . ?
C12 H12B 0.9900 . ?
C13 H13 0.9500 . ?
C13 C14 1.387(2) . ?
C14 H14 0.9500 . ?
C14 C15 1.391(3) . ?
C15 H15 0.9500 . ?
C15 C16 1.384(3) . ?
C16 H16 0.9500 . ?
C17 H17A 0.9900 . ?
C17 H17B 0.9900 . ?
C17 C18 1.506(2) . ?
C18 H18A 0.9800 . ?
C18 H18B 0.9800 . ?
C18 H18C 0.9800 . ?
